data_1566078
loop_
_publ_author_name
'Chen, Xuan-Wen'
'Chu, Ke-Shan'
'Wei, Rong-Jing'
'Qiu, Zhen-Lin'
'Tang, Chun'
'Tan, Yuan-Zhi'

_publ_section_title
;
 Phenylene segments of zigzag carbon nanotubes synthesized by
 metal-mediated dimerization
;
_journal_name_full 'Chemical Science'
_journal_paper_doi 10.1039/D1SC05459G
_journal_year 2022
_chemical_formula_moiety '3(C S2), 4(C30 H20)'
_chemical_formula_sum 'C123 H80 S6'
_chemical_formula_weight 1750.23
_space_group_crystal_system triclinic
_space_group_IT_number 2
_space_group_name_Hall '-P 1'
_space_group_name_H-M_alt 'P -1'
_atom_sites_solution_hydrogens geom
_atom_sites_solution_primary dual
_audit_creation_date 2021-08-19
_audit_creation_method
;
Olex2 1.2
(compiled 2018.05.29 svn.r3508 for OlexSys, GUI svn.r5506)
;
_audit_update_record
;
2021-12-06 deposited with the CCDC.	2022-01-07 downloaded from the CCDC.
;
_cell_angle_alpha 74.817(2)
_cell_angle_beta 83.098(2)
_cell_angle_gamma 82.344(2)
_cell_formula_units_Z 2
_cell_length_a 10.8159(2)
_cell_length_b 18.1529(4)
_cell_length_c 25.9016(5)
_cell_measurement_reflns_used 16576
_cell_measurement_temperature 100.0(6)
_cell_measurement_theta_max 65.3890
_cell_measurement_theta_min 2.5260
_cell_volume 4844.88(18)
_computing_cell_refinement 'CrysAlisPro 1.171.40.80a (Rigaku OD, 2020)'
_computing_data_collection 'CrysAlisPro 1.171.40.80a (Rigaku OD, 2020)'
_computing_data_reduction 'CrysAlisPro 1.171.40.80a (Rigaku OD, 2020)'
_computing_molecular_graphics 'Olex2 (Dolomanov et al., 2009)'
_computing_publication_material 'Olex2 (Dolomanov et al., 2009)'
_computing_structure_refinement 'ShelXL (Sheldrick, 2015)'
_computing_structure_solution 'ShelXT (Sheldrick, 2015)'
_diffrn_ambient_environment N~2~
_diffrn_ambient_temperature 100.0(6)
_diffrn_detector 'Hybrid Pixel Array Detector'
_diffrn_detector_area_resol_mean 10.0000
_diffrn_detector_type HyPix
_diffrn_measured_fraction_theta_full 0.934
_diffrn_measured_fraction_theta_max 0.975
_diffrn_measurement_details
;
List of Runs (angles in degrees, time in seconds):

  # Type    Start    End  Width  t~exp~   \w     \q     \k     \f   Frames
#--------------------------------------------------------------------------
  1  \w    -66.00 -38.00   1.00    0.80    --  -41.86 102.00  92.00   28
  2  \w    -27.00   5.00   1.00    0.80    --  -41.86 102.00  92.00   32
  3  \w      7.00  88.00   1.00    0.80    --   43.42-102.00 -10.00   81
  4  \w    -75.00 -11.00   1.00    2.50    --  -89.37 102.00  92.00   64
  5  \w   -133.00-108.00   1.00    2.50    --  -89.37-102.00 -10.00   25
  6  \w     59.00 104.00   1.00    2.50    --   90.93-102.00 -10.00   45
  7  \w   -110.00 -84.00   1.00    0.80    --  -41.86-125.00  30.00   26
  8  \w    -42.00  38.00   1.00    0.80    --  -41.86  37.00  30.00   80
  9  \w    -96.00 -71.00   1.00    0.80    --  -41.86-125.00 150.00   25
 10  \w   -118.00 -71.00   1.00    0.80    --  -41.86-125.00 120.00   47
 11  \w    -38.00  20.00   1.00    0.80    --   43.42 -19.00  90.00   58
 12  \w    -39.00  -3.00   1.00    0.80    --   43.42 -19.00-180.00   36
 13  \w    -31.00  66.00   1.00    0.80    --   43.42 -57.00  30.00   97
 14  \w   -159.00-106.00   1.00    2.50    --  -89.37 -45.00  90.00   53
 15  \w    -35.00 -10.00   1.00    2.50    --  -89.37  30.00  60.00   25
 16  \w    -35.00 -10.00   1.00    2.50    --  -89.37  30.00 120.00   25
 17  \w    -51.00 -13.00   1.00    2.50    --  -89.37  45.00  60.00   38
 18  \w    -35.00  -9.00   1.00    2.50    --  -89.37  30.00-180.00   26
 19  \w    -60.00 -14.00   1.00    2.50    --  -89.37  61.00 120.00   46
 20  \w    -70.00 -18.00   1.00    2.50    --  -89.37  61.00-150.00   52
 21  \w    -35.00 -10.00   1.00    2.50    --  -89.37  30.00-150.00   25
 22  \w    -39.00 -13.00   1.00    2.50    --  -89.37  45.00  30.00   26
 23  \w   -149.00 -83.00   1.00    2.50    --  -89.37 -94.00  90.00   66
 24  \w    -34.00  -9.00   1.00    2.50    --  -89.37  30.00-120.00   25
 25  \w    -46.00 -14.00   1.00    2.50    --  -89.37 125.00  90.00   32
 26  \w     13.00  39.00   1.00    2.50    --   90.93 -45.00 -90.00   26
 27  \w     18.00  71.00   1.00    2.50    --   90.93 -61.00-150.00   53
 28  \w     63.00 104.00   1.00    2.50    --   90.93 -77.00  30.00   41
 29  \w     18.00  44.00   1.00    2.50    --   90.93 -77.00  30.00   26
 30  \w     15.00 109.00   1.00    2.50    --   90.93 -94.00   0.00   94
 31  \w     58.00 105.00   1.00    2.50    --   90.93 -77.00-150.00   47
 32  \w     28.00  54.00   1.00    2.50    --   90.93 -77.00-150.00   26
 33  \w     76.00 113.00   1.00    2.50    --   90.93-125.00 -60.00   37
 34  \w     63.00 154.00   1.00    2.50    --   90.93  61.00 -30.00   91
 35  \w    120.00 152.00   1.00    2.50    --   90.93  61.00  60.00   32
 36  \w     36.00  62.00   1.00    2.50    --   90.93-125.00 -60.00   26
 37  \w     16.00  48.00   1.00    2.50    --   90.93 -45.00-120.00   32
 38  \w     70.00 113.00   1.00    2.50    --   90.93  61.00  60.00   43
 39  \w     46.00  71.00   1.00    2.50    --   90.93 -61.00-180.00   25
 40  \w     93.00 152.00   1.00    2.50    --   90.93 125.00  90.00   59
 41  \w     51.00 102.00   1.00    2.50    --   90.93-125.00-180.00   51
 42  \w     32.00 116.00   1.00    2.50    --   90.93-125.00-150.00   84
 43  \w    112.00 137.00   1.00    2.50    --   90.93 102.00  92.00   25
;
_diffrn_measurement_device 'four-circle diffractometer'
_diffrn_measurement_device_type 'XtaLAB Synergy, Dualflex, HyPix'
_diffrn_measurement_method '\w scans'
_diffrn_orient_matrix_type 'CrysAlisPro convention (1999,Acta A55,543-557)'
_diffrn_orient_matrix_UB_11 0.0013091000
_diffrn_orient_matrix_UB_12 0.0413156000
_diffrn_orient_matrix_UB_13 0.0448210000
_diffrn_orient_matrix_UB_21 0.0408792000
_diffrn_orient_matrix_UB_22 -0.0771672000
_diffrn_orient_matrix_UB_23 0.0388347000
_diffrn_orient_matrix_UB_31 0.1383718000
_diffrn_orient_matrix_UB_32 0.0126129000
_diffrn_orient_matrix_UB_33 -0.0176491000
_diffrn_radiation_monochromator mirror
_diffrn_radiation_probe x-ray
_diffrn_radiation_type CuK\a
_diffrn_radiation_wavelength 1.54184
_diffrn_reflns_av_R_equivalents 0.0495
_diffrn_reflns_av_unetI/netI 0.0500
_diffrn_reflns_Laue_measured_fraction_full 0.934
_diffrn_reflns_Laue_measured_fraction_max 0.975
_diffrn_reflns_limit_h_max 12
_diffrn_reflns_limit_h_min -11
_diffrn_reflns_limit_k_max 21
_diffrn_reflns_limit_k_min -21
_diffrn_reflns_limit_l_max 29
_diffrn_reflns_limit_l_min -30
_diffrn_reflns_number 54044
_diffrn_reflns_point_group_measured_fraction_full 0.934
_diffrn_reflns_point_group_measured_fraction_max 0.975
_diffrn_reflns_theta_full 67.684
_diffrn_reflns_theta_max 65.619
_diffrn_reflns_theta_min 3.441
_diffrn_source 'micro-focus sealed X-ray tube'
_diffrn_source_type 'PhotonJet (Cu) X-ray Source'
_exptl_absorpt_coefficient_mu 1.690
_exptl_absorpt_correction_T_max 1.00000
_exptl_absorpt_correction_T_min 0.53453
_exptl_absorpt_correction_type multi-scan
_exptl_absorpt_process_details
;
CrysAlisPro 1.171.40.80a (Rigaku Oxford Diffraction, 2020)
Empirical absorption correction using spherical harmonics,
 implemented in SCALE3 ABSPACK scaling algorithm.
;
_exptl_crystal_colour white
_exptl_crystal_colour_primary white
_exptl_crystal_density_diffrn 1.200
_exptl_crystal_description needle
_exptl_crystal_F_000 1828
_exptl_crystal_size_max 0.12
_exptl_crystal_size_mid 0.03
_exptl_crystal_size_min 0.03
_refine_diff_density_max 0.903
_refine_diff_density_min -1.019
_refine_diff_density_rms 0.069
_refine_ls_extinction_method none
_refine_ls_goodness_of_fit_ref 1.055
_refine_ls_hydrogen_treatment constr
_refine_ls_matrix_type full
_refine_ls_number_parameters 1162
_refine_ls_number_reflns 16337
_refine_ls_number_restraints 0
_refine_ls_restrained_S_all 1.055
_refine_ls_R_factor_all 0.0753
_refine_ls_R_factor_gt 0.0623
_refine_ls_shift/su_max 0.001
_refine_ls_shift/su_mean 0.000
_refine_ls_structure_factor_coef Fsqd
_refine_ls_weighting_details 'w=1/[\s^2^(Fo^2^)+(0.0992P)^2^+4.2028P] where P=(Fo^2^+2Fc^2^)/3'
_refine_ls_weighting_scheme calc
_refine_ls_wR_factor_gt 0.1688
_refine_ls_wR_factor_ref 0.1800
_reflns_Friedel_coverage 0.000
_reflns_number_gt 13267
_reflns_number_total 16337
_reflns_threshold_expression 'I > 2\s(I)'
_cod_data_source_file d1sc05459g2.cif
_cod_data_source_block CM2P8P
_cod_database_code 1566078
_shelxl_version_number 2014-3
_shelx_space_group_comment
;
The symmetry employed for this shelxl refinement is uniquely defined
by the following loop, which should always be used as a source of
symmetry information in preference to the above space-group names.
They are only intended as comments.
;
_shelx_estimated_absorpt_t_max 0.951
_shelx_estimated_absorpt_t_min 0.823
_reflns_odcompleteness_completeness 99.96
_reflns_odcompleteness_iscentric 1
_reflns_odcompleteness_theta 61.08
_olex2_refinement_description
;
1. Fixed Uiso
 At 1.2 times of:
  All C(H) groups
2.a Aromatic/amide H refined with riding coordinates:
 C00C(H00C), C00N(H00N), C00O(H00O), C00Q(H00Q), C00R(H00R), C00T(H00T),
 C00X(H00X), C00Y(H00Y), C00Z(H00Z), C011(H011), C012(H012), C013(H013),
 C014(H014), C017(H017), C019(H019), C01A(H01A), C01B(H01B), C01C(H01C),
 C01D(H01D), C01E(H01E), C01H(H01H), C01J(H01J), C01L(H01L), C01M(H01M),
 C01N(H01N), C01O(H01O), C01P(H01P), C01Q(H01Q), C01S(H01S), C01T(H01T),
 C01U(H01U), C01W(H01W), C01X(H01X), C020(H020), C021(H021), C022(H022),
 C024(H024), C025(H025), C026(H026), C027(H027), C028(H028), C029(H029),
 C02A(H02A), C02E(H02E), C02G(H02G), C02H(H02H), C02J(H02J), C02K(H02K),
 C02M(H02M), C02N(H02N), C02P(H02P), C02R(H02R), C02S(H02S), C02T(H02T),
 C02U(H02U), C02V(H02V), C02W(H02W), C02Y(H02Y), C02Z(H02Z), C030(H030),
 C031(H031), C032(H032), C033(H033), C034(H034), C035(H035), C036(H036),
 C037(H037), C038(H038), C039(H039), C03A(H03A), C03B(H03B), C03C(H03C),
 C03D(H03D), C03E(H03E), C03F(H03F), C03G(H03G), C03H(H03H), C03I(H03I),
 C03J(H03J), C03K(H03K)
;
_olex2_submission_special_instructions 'No special instructions were received'
_oxdiff_exptl_absorpt_empirical_details
;
Empirical correction (ABSPACK) includes:
- Absorption correction using spherical harmonics
- Frame scaling
;
_oxdiff_exptl_absorpt_empirical_full_max 2.009
_oxdiff_exptl_absorpt_empirical_full_min 0.481

loop_
_space_group_symop_operation_xyz
'x, y, z'
'-x, -y, -z'

loop_
_atom_site_label
_atom_site_type_symbol
_atom_site_fract_x
_atom_site_fract_y
_atom_site_fract_z
_atom_site_U_iso_or_equiv
_atom_site_adp_type
_atom_site_occupancy
_atom_site_site_symmetry_order
_atom_site_calc_flag
_atom_site_refinement_flags_posn
_atom_site_refinement_flags_adp
_atom_site_refinement_flags_occupancy
_atom_site_disorder_assembly
_atom_site_disorder_group
S001 S 0.78827(13) 0.08403(9) 0.93150(5) 0.0845(4) Uani 1 1 d . . . . .
S002 S 0.73054(14) 0.32231(9) 0.49312(6) 0.0982(5) Uani 1 1 d . . . . .
S003 S 0.68616(15) 0.62826(9) 0.55078(6) 0.0902(4) Uani 1 1 d . . . . .
S004 S 0.93517(13) 0.39843(12) 0.41497(5) 0.1065(6) Uani 1 1 d . . . . .
S005 S 0.88103(14) 0.60951(11) 0.45740(6) 0.1015(5) Uani 1 1 d . . . . .
S007 S 0.8767(2) 0.12617(13) 1.02723(7) 0.1278(7) Uani 1 1 d . . . . .
C009 C 0.8605(2) 0.61000(13) -0.03846(10) 0.0171(5) Uani 1 1 d . . . . .
C00A C 0.8456(2) 0.73354(14) 0.14344(10) 0.0184(5) Uani 1 1 d . . . . .
C00B C 0.4937(2) 0.84326(14) -0.18908(9) 0.0169(5) Uani 1 1 d . . . . .
C00C C 0.7456(2) 0.73372(14) 0.18324(9) 0.0182(5) Uani 1 1 d . . . . .
H00C H 0.6992 0.6905 0.1951 0.022 Uiso 1 1 calc R . . . .
C00D C 0.8637(2) 0.62182(13) 0.01586(9) 0.0169(5) Uani 1 1 d . . . . .
C00E C 0.4913(2) 0.25964(14) 0.65463(10) 0.0188(5) Uani 1 1 d . . . . .
C00F C 0.6651(2) 0.71191(14) -0.15189(9) 0.0177(5) Uani 1 1 d . . . . .
C00G C 0.4130(2) 0.91753(14) -0.19918(10) 0.0181(5) Uani 1 1 d . . . . .
C00H C 0.7616(2) 0.65520(14) -0.12301(9) 0.0176(5) Uani 1 1 d . . . . .
C00I C 0.8586(2) 0.68178(13) 0.10695(9) 0.0181(5) Uani 1 1 d . . . . .
C00J C 1.0183(2) 0.20049(14) 0.33032(10) 0.0193(5) Uani 1 1 d . . . . .
C00K C 0.9045(2) 0.11182(14) 0.40164(10) 0.0183(5) Uani 1 1 d . . . . .
C00L C 0.8125(2) 0.10527(13) 0.44994(9) 0.0168(5) Uani 1 1 d . . . . .
C00M C 0.6740(2) 0.39704(14) 1.03265(10) 0.0185(5) Uani 1 1 d . . . . .
C00N C 0.7639(2) 0.65169(14) -0.06854(10) 0.0183(5) Uani 1 1 d . . . . .
H00N H 0.6972 0.6787 -0.0514 0.022 Uiso 1 1 calc R . . . .
C00O C 0.9393(2) 0.33717(14) 0.28830(10) 0.0195(5) Uani 1 1 d . . . . .
H00O H 0.8608 0.3215 0.2851 0.023 Uiso 1 1 calc R . . . .
C00P C 1.1392(2) -0.27287(14) 0.85654(10) 0.0190(5) Uani 1 1 d . . . . .
C00Q C 0.9721(2) 0.66271(14) 0.07859(10) 0.0199(5) Uani 1 1 d . . . . .
H00Q H 1.0487 0.6702 0.0900 0.024 Uiso 1 1 calc R . . . .
C00R C 0.9198(2) 0.18596(14) 0.37002(10) 0.0187(5) Uani 1 1 d . . . . .
H00R H 0.8612 0.2275 0.3759 0.022 Uiso 1 1 calc R . . . .
C00S C 0.4937(2) 0.78744(14) 0.66451(10) 0.0194(5) Uani 1 1 d . . . . .
C00T C 0.8562(2) 0.61234(14) -0.14732(10) 0.0194(5) Uani 1 1 d . . . . .
H00T H 0.8566 0.6136 -0.1842 0.023 Uiso 1 1 calc R . . . .
C00U C 0.6381(2) 0.32827(14) 0.88933(10) 0.0199(5) Uani 1 1 d . . . . .
C00V C 0.6605(2) 0.28476(14) 0.84721(10) 0.0201(5) Uani 1 1 d . . . . .
C00W C 0.7783(2) 0.86092(14) 0.18951(10) 0.0189(5) Uani 1 1 d . . . . .
C00X C 0.7486(2) 0.33820(14) 1.06405(10) 0.0187(5) Uani 1 1 d . . . . .
H00X H 0.7817 0.2954 1.0502 0.022 Uiso 1 1 calc R . . . .
C00Y C 0.6989(2) 0.77077(14) -0.19633(10) 0.0196(5) Uani 1 1 d . . . . .
H00Y H 0.7807 0.7672 -0.2142 0.023 Uiso 1 1 calc R . . . .
C00Z C 0.7133(2) 0.79588(14) 0.20551(9) 0.0187(5) Uani 1 1 d . . . . .
H00Z H 0.6451 0.7943 0.2324 0.022 Uiso 1 1 calc R . . . .
C010 C 0.7774(2) 0.33888(14) 1.11515(10) 0.0176(5) Uani 1 1 d . . . . .
C011 C 0.4689(2) 0.57985(14) 0.74339(10) 0.0215(5) Uani 1 1 d . . . . .
H011 H 0.4888 0.5465 0.7769 0.026 Uiso 1 1 calc R . . . .
C012 C 0.9748(2) 0.63330(13) 0.03440(10) 0.0182(5) Uani 1 1 d . . . . .
H012 H 1.0531 0.6206 0.0162 0.022 Uiso 1 1 calc R . . . .
C013 C 0.8893(2) 0.77174(14) 0.33316(10) 0.0224(5) Uani 1 1 d . . . . .
H013 H 0.8387 0.7671 0.3069 0.027 Uiso 1 1 calc R . . . .
C014 C 0.5762(2) 0.23452(14) 0.84343(10) 0.0210(5) Uani 1 1 d . . . . .
H014 H 0.4923 0.2407 0.8587 0.025 Uiso 1 1 calc R . . . .
C015 C 0.2767(2) 1.06420(14) -0.20030(10) 0.0190(5) Uani 1 1 d . . . . .
C016 C 0.4268(2) 0.46682(14) 0.70808(10) 0.0198(5) Uani 1 1 d . . . . .
C017 C 0.6145(2) 0.83436(14) -0.21470(10) 0.0203(5) Uani 1 1 d . . . . .
H017 H 0.6392 0.8729 -0.2455 0.024 Uiso 1 1 calc R . . . .
C018 C 1.0391(2) 0.28187(14) 0.30473(9) 0.0189(5) Uani 1 1 d . . . . .
C019 C 0.4573(2) 0.98582(14) -0.23054(10) 0.0203(5) Uani 1 1 d . . . . .
H019 H 0.5351 0.9833 -0.2517 0.024 Uiso 1 1 calc R . . . .
C01A C 1.1605(2) -0.23438(14) 0.80243(10) 0.0198(5) Uani 1 1 d . . . . .
H01A H 1.2257 -0.2546 0.7804 0.024 Uiso 1 1 calc R . . . .
C01B C 0.3306(2) 0.44048(14) 0.68821(10) 0.0217(5) Uani 1 1 d . . . . .
H01B H 0.2531 0.4718 0.6830 0.026 Uiso 1 1 calc R . . . .
C01C C 0.7774(2) 0.27987(14) 0.81823(10) 0.0210(5) Uani 1 1 d . . . . .
H01C H 0.8321 0.3178 0.8154 0.025 Uiso 1 1 calc R . . . .
C01D C 0.7498(2) 0.66127(14) 0.09218(10) 0.0186(5) Uani 1 1 d . . . . .
H01D H 0.6728 0.6671 0.1133 0.022 Uiso 1 1 calc R . . . .
C01E C 0.9545(2) 0.56739(13) -0.06378(10) 0.0187(5) Uani 1 1 d . . . . .
H01E H 1.0213 0.5382 -0.0443 0.022 Uiso 1 1 calc R . . . .
C01F C 0.6159(2) 0.87392(14) 0.59407(10) 0.0199(5) Uani 1 1 d . . . . .
C01G C 1.0708(2) 0.51951(14) 0.28583(10) 0.0198(5) Uani 1 1 d . . . . .
C01H C 0.5889(2) 0.20112(14) 0.66781(10) 0.0218(5) Uani 1 1 d . . . . .
H01H H 0.6247 0.1932 0.7008 0.026 Uiso 1 1 calc R . . . .
C01I C 0.6462(2) 0.38334(14) 0.98127(10) 0.0185(5) Uani 1 1 d . . . . .
C01J C 0.4576(2) 0.78033(14) -0.14819(10) 0.0200(5) Uani 1 1 d . . . . .
H01J H 0.3737 0.7816 -0.1324 0.024 Uiso 1 1 calc R . . . .
C01K C 1.0401(2) 0.66174(14) 0.31468(10) 0.0197(5) Uani 1 1 d . . . . .
C01L C 0.9779(2) 0.65155(14) 0.27301(10) 0.0196(5) Uani 1 1 d . . . . .
H01L H 0.9245 0.6931 0.2541 0.024 Uiso 1 1 calc R . . . .
C01M C 0.8531(2) 0.07984(14) 0.50097(10) 0.0214(5) Uani 1 1 d . . . . .
H01M H 0.9346 0.0536 0.5056 0.026 Uiso 1 1 calc R . . . .
C01N C 0.9538(2) 0.41481(14) 0.27658(10) 0.0196(5) Uani 1 1 d . . . . .
H01N H 0.8854 0.4516 0.2647 0.023 Uiso 1 1 calc R . . . .
C01O C 0.9505(2) 0.56767(14) -0.11728(10) 0.0195(5) Uani 1 1 d . . . . .
H01O H 1.0130 0.5369 -0.1336 0.023 Uiso 1 1 calc R . . . .
C01P C 1.1699(2) 0.38431(15) 0.29304(10) 0.0205(5) Uani 1 1 d . . . . .
H01P H 1.2502 0.3999 0.2932 0.025 Uiso 1 1 calc R . . . .
C01Q C 0.5846(2) 0.80039(14) 0.62111(10) 0.0194(5) Uani 1 1 d . . . . .
H01Q H 0.6271 0.7576 0.6094 0.023 Uiso 1 1 calc R . . . .
C01R C 0.8546(2) 0.85644(14) 0.45226(10) 0.0216(5) Uani 1 1 d . . . . .
C01S C 0.3909(2) 1.05683(14) -0.23156(10) 0.0216(5) Uani 1 1 d . . . . .
H01S H 0.4234 1.1017 -0.2540 0.026 Uiso 1 1 calc R . . . .
C01T C 0.7524(2) 0.63285(14) 0.04771(10) 0.0190(5) Uani 1 1 d . . . . .
H01T H 0.6767 0.6204 0.0384 0.023 Uiso 1 1 calc R . . . .
C01U C 0.4836(2) 0.65741(15) 0.73323(10) 0.0214(5) Uani 1 1 d . . . . .
H01U H 0.5110 0.6766 0.7602 0.026 Uiso 1 1 calc R . . . .
C01V C 0.9150(2) -0.06043(14) 0.79419(10) 0.0214(5) Uani 1 1 d . . . . .
C01W C 0.6345(2) 0.15439(14) 0.63362(10) 0.0209(5) Uani 1 1 d . . . . .
H01W H 0.7005 0.1150 0.6440 0.025 Uiso 1 1 calc R . . . .
C01X C 0.7759(2) 0.09222(14) 0.54562(10) 0.0209(5) Uani 1 1 d . . . . .
H01X H 0.8058 0.0741 0.5802 0.025 Uiso 1 1 calc R . . . .
C01Y C 0.4602(2) 0.32270(14) 0.68201(10) 0.0194(5) Uani 1 1 d . . . . .
C01Z C 1.0673(2) 0.43991(14) 0.28204(10) 0.0200(5) Uani 1 1 d . . . . .
C020 C 0.9926(2) 0.58214(14) 0.25882(10) 0.0201(5) Uani 1 1 d . . . . .
H020 H 0.9492 0.5770 0.2304 0.024 Uiso 1 1 calc R . . . .
C021 C 0.7250(2) 0.40119(14) 1.13552(10) 0.0211(5) Uani 1 1 d . . . . .
H021 H 0.7394 0.4025 1.1707 0.025 Uiso 1 1 calc R . . . .
C022 C 0.5409(2) 0.71652(14) -0.13034(10) 0.0202(5) Uani 1 1 d . . . . .
H022 H 0.5127 0.6748 -0.1027 0.024 Uiso 1 1 calc R . . . .
C023 C 1.0071(2) 0.72908(14) 0.33776(10) 0.0208(5) Uani 1 1 d . . . . .
C024 C 0.9038(2) 0.07730(15) 0.75607(10) 0.0222(5) Uani 1 1 d . . . . .
H024 H 0.9398 0.1202 0.7327 0.027 Uiso 1 1 calc R . . . .
C025 C 1.1005(2) 0.13848(15) 0.32051(10) 0.0222(5) Uani 1 1 d . . . . .
H025 H 1.1694 0.1472 0.2940 0.027 Uiso 1 1 calc R . . . .
C026 C 0.6129(2) 0.17638(14) 0.81805(10) 0.0211(5) Uani 1 1 d . . . . .
H026 H 0.5533 0.1438 0.8155 0.025 Uiso 1 1 calc R . . . .
C027 C 0.8148(2) 0.22060(14) 0.79348(10) 0.0210(5) Uani 1 1 d . . . . .
H027 H 0.8954 0.2182 0.7744 0.025 Uiso 1 1 calc R . . . .
C028 C 0.4347(2) 0.26316(15) 0.60819(11) 0.0250(6) Uani 1 1 d . . . . .
H028 H 0.3630 0.2988 0.5996 0.030 Uiso 1 1 calc R . . . .
C029 C 0.6109(2) 0.14749(15) 0.48976(10) 0.0214(5) Uani 1 1 d . . . . .
H029 H 0.5260 0.1677 0.4856 0.026 Uiso 1 1 calc R . . . .
C02A C 0.4644(3) 0.92358(15) 0.65606(10) 0.0231(5) Uani 1 1 d . . . . .
H02A H 0.4236 0.9663 0.6684 0.028 Uiso 1 1 calc R . . . .
C02B C 0.4254(2) 0.54994(14) 0.70508(10) 0.0200(5) Uani 1 1 d . . . . .
C02C C 0.7888(2) 0.08905(14) 0.78545(10) 0.0192(5) Uani 1 1 d . . . . .
C02D C 0.4582(2) 0.70740(14) 0.68367(10) 0.0189(5) Uani 1 1 d . . . . .
C02E C 0.9659(2) -0.17684(15) 0.86508(11) 0.0232(5) Uani 1 1 d . . . . .
H02E H 0.8980 -0.1582 0.8867 0.028 Uiso 1 1 calc R . . . .
C02F C 0.7078(2) 0.87861(15) 0.54596(10) 0.0223(5) Uani 1 1 d . . . . .
C02G C 1.0820(3) 0.06440(15) 0.34924(10) 0.0244(6) Uani 1 1 d . . . . .
H02G H 1.1357 0.0224 0.3410 0.029 Uiso 1 1 calc R . . . .
C02H C 0.5506(2) 0.34516(14) 0.70768(10) 0.0220(5) Uani 1 1 d . . . . .
H02H H 0.6245 0.3116 0.7163 0.026 Uiso 1 1 calc R . . . .
C02I C 0.6557(2) 0.13048(13) 0.54079(10) 0.0172(5) Uani 1 1 d . . . . .
C02J C 0.6881(2) 0.13536(14) 0.44569(10) 0.0207(5) Uani 1 1 d . . . . .
H02J H 0.6554 0.1479 0.4116 0.025 Uiso 1 1 calc R . . . .
C02K C 0.3462(2) 0.36996(14) 0.67610(10) 0.0215(5) Uani 1 1 d . . . . .
H02K H 0.2787 0.3531 0.6635 0.026 Uiso 1 1 calc R . . . .
C02L C 0.5864(2) 0.16329(13) 0.58431(10) 0.0183(5) Uani 1 1 d . . . . .
C02M C 0.9202(2) 0.79358(15) 0.13286(11) 0.0234(5) Uani 1 1 d . . . . .
H02M H 0.9947 0.7921 0.1095 0.028 Uiso 1 1 calc R . . . .
C02N C 1.1562(2) 0.30699(14) 0.30363(9) 0.0199(5) Uani 1 1 d . . . . .
H02N H 1.2275 0.2704 0.3103 0.024 Uiso 1 1 calc R . . . .
C02O C 0.9162(2) 0.82793(14) 0.40581(10) 0.0210(5) Uani 1 1 d . . . . .
C02P C 0.9858(2) 0.05066(14) 0.39007(10) 0.0210(5) Uani 1 1 d . . . . .
H02P H 0.9753 -0.0004 0.4101 0.025 Uiso 1 1 calc R . . . .
C02Q C 0.9899(2) -0.13587(14) 0.81147(10) 0.0205(5) Uani 1 1 d . . . . .
C02R C 1.0849(2) 0.74605(15) 0.37178(10) 0.0229(5) Uani 1 1 d . . . . .
H02R H 1.1699 0.7244 0.3719 0.027 Uiso 1 1 calc R . . . .
C02S C 0.5337(2) 0.41593(14) 0.72075(10) 0.0218(5) Uani 1 1 d . . . . .
H02S H 0.5957 0.4296 0.7385 0.026 Uiso 1 1 calc R . . . .
C02T C 1.0877(2) -0.16694(14) 0.78059(10) 0.0211(5) Uani 1 1 d . . . . .
H02T H 1.1047 -0.1414 0.7439 0.025 Uiso 1 1 calc R . . . .
C02U C 0.8885(2) 0.85525(15) 0.15559(11) 0.0242(6) Uani 1 1 d . . . . .
H02U H 0.9426 0.8947 0.1480 0.029 Uiso 1 1 calc R . . . .
C02V C 0.8447(2) 0.82046(14) 0.36599(10) 0.0211(5) Uani 1 1 d . . . . .
H02V H 0.7649 0.8491 0.3615 0.025 Uiso 1 1 calc R . . . .
C02W C 0.6869(2) 0.42608(14) 0.93015(10) 0.0208(5) Uani 1 1 d . . . . .
H02W H 0.7166 0.4744 0.9262 0.025 Uiso 1 1 calc R . . . .
C02X C 0.7365(2) 0.16430(14) 0.79591(9) 0.0189(5) Uani 1 1 d . . . . .
C02Y C 0.9666(2) 0.00421(15) 0.76041(10) 0.0222(5) Uani 1 1 d . . . . .
H02Y H 1.0451 -0.0021 0.7403 0.027 Uiso 1 1 calc R . . . .
C02Z C 1.1405(2) 0.53218(15) 0.32447(11) 0.0242(5) Uani 1 1 d . . . . .
H02Z H 1.1998 0.4923 0.3412 0.029 Uiso 1 1 calc R . . . .
C030 C 0.4093(2) 0.67789(15) 0.64650(11) 0.0244(6) Uani 1 1 d . . . . .
H030 H 0.3880 0.7113 0.6132 0.029 Uiso 1 1 calc R . . . .
C031 C 0.5914(2) 0.31665(15) 0.98448(10) 0.0221(5) Uani 1 1 d . . . . .
H031 H 0.5566 0.2891 1.0183 0.027 Uiso 1 1 calc R . . . .
C032 C 0.7933(2) -0.04910(15) 0.81780(11) 0.0235(5) Uani 1 1 d . . . . .
H032 H 0.7518 -0.0924 0.8370 0.028 Uiso 1 1 calc R . . . .
C033 C 0.6272(2) 0.46038(14) 1.05291(10) 0.0202(5) Uani 1 1 d . . . . .
H033 H 0.5790 0.5026 1.0317 0.024 Uiso 1 1 calc R . . . .
C034 C 0.6840(2) 0.39849(14) 0.88510(10) 0.0210(5) Uani 1 1 d . . . . .
H034 H 0.7136 0.4277 0.8508 0.025 Uiso 1 1 calc R . . . .
C035 C 0.4803(2) 0.21618(16) 0.57441(11) 0.0258(6) Uani 1 1 d . . . . .
H035 H 0.4382 0.2200 0.5435 0.031 Uiso 1 1 calc R . . . .
C036 C 0.7534(2) 0.91352(14) 0.44919(10) 0.0227(5) Uani 1 1 d . . . . .
H036 H 0.7336 0.9452 0.4151 0.027 Uiso 1 1 calc R . . . .
C037 C 0.7323(2) 0.02345(15) 0.81381(11) 0.0231(5) Uani 1 1 d . . . . .
H037 H 0.6498 0.0291 0.8307 0.028 Uiso 1 1 calc R . . . .
C038 C 0.8882(2) 0.81615(16) 0.50356(11) 0.0258(6) Uani 1 1 d . . . . .
H038 H 0.9618 0.7809 0.5070 0.031 Uiso 1 1 calc R . . . .
C039 C 0.8156(2) 0.82700(16) 0.54914(11) 0.0263(6) Uani 1 1 d . . . . .
H039 H 0.8399 0.7986 0.5834 0.032 Uiso 1 1 calc R . . . .
C03A C 0.3915(2) 0.60141(15) 0.65731(11) 0.0236(5) Uani 1 1 d . . . . .
H03A H 0.3554 0.5834 0.6319 0.028 Uiso 1 1 calc R . . . .
C03B C 0.5529(3) 0.93574(15) 0.61183(10) 0.0238(5) Uani 1 1 d . . . . .
H03B H 0.5703 0.9865 0.5938 0.029 Uiso 1 1 calc R . . . .
C03C C 1.0383(2) -0.24329(15) 0.88687(11) 0.0232(5) Uani 1 1 d . . . . .
H03C H 1.0195 -0.2697 0.9233 0.028 Uiso 1 1 calc R . . . .
C03D C 0.4345(2) 0.85039(15) 0.68256(10) 0.0213(5) Uani 1 1 d . . . . .
H03D H 0.3741 0.8432 0.7128 0.026 Uiso 1 1 calc R . . . .
C03E C 0.6814(2) 0.92469(14) 0.49522(10) 0.0228(5) Uani 1 1 d . . . . .
H03E H 0.6134 0.9641 0.4922 0.027 Uiso 1 1 calc R . . . .
C03F C 0.2927(2) 0.92499(15) -0.17300(11) 0.0245(6) Uani 1 1 d . . . . .
H03F H 0.2549 0.8800 -0.1544 0.029 Uiso 1 1 calc R . . . .
C03G C 1.0400(2) 0.79377(15) 0.40524(10) 0.0231(5) Uani 1 1 d . . . . .
H03G H 1.0945 0.8035 0.4283 0.028 Uiso 1 1 calc R . . . .
C03H C 0.5865(2) 0.28996(15) 0.93980(10) 0.0227(5) Uani 1 1 d . . . . .
H03H H 0.5474 0.2448 0.9433 0.027 Uiso 1 1 calc R . . . .
C03I C 0.2273(2) 0.99614(15) -0.17348(11) 0.0252(6) Uani 1 1 d . . . . .
H03I H 0.1462 0.9985 -0.1549 0.030 Uiso 1 1 calc R . . . .
C03J C 0.6516(2) 0.46122(14) 1.10438(10) 0.0217(5) Uani 1 1 d . . . . .
H03J H 0.6175 0.5037 1.1184 0.026 Uiso 1 1 calc R . . . .
C03K C 1.1249(2) 0.60087(15) 0.33863(11) 0.0240(5) Uani 1 1 d . . . . .
H03K H 1.1729 0.6072 0.3653 0.029 Uiso 1 1 calc R . . . .
C03N C 0.8335(4) 0.3622(2) 0.45463(16) 0.0550(10) Uani 1 1 d . . . . .
C03O C 0.7834(4) 0.6193(3) 0.50437(18) 0.0659(11) Uani 1 1 d . . . . .
C03P C 0.8314(5) 0.1020(3) 0.97970(17) 0.0687(12) Uani 1 1 d . . . . .

loop_
_atom_site_aniso_label
_atom_site_aniso_U_11
_atom_site_aniso_U_22
_atom_site_aniso_U_33
_atom_site_aniso_U_23
_atom_site_aniso_U_13
_atom_site_aniso_U_12
S001 0.0917(9) 0.1099(10) 0.0537(7) -0.0107(6) -0.0244(6) -0.0202(8)
S002 0.0883(9) 0.0902(9) 0.0987(10) 0.0408(8) -0.0453(8) -0.0441(8)
S003 0.1029(10) 0.0864(9) 0.0818(9) -0.0283(7) -0.0140(8) 0.0079(8)
S004 0.0715(8) 0.1925(18) 0.0435(6) -0.0021(8) -0.0030(6) -0.0286(9)
S005 0.0778(8) 0.1403(14) 0.0680(8) 0.0065(8) -0.0055(7) -0.0126(9)
S007 0.193(2) 0.1338(15) 0.0749(10) -0.0435(10) -0.0290(11) -0.0315(14)
C009 0.0193(12) 0.0152(11) 0.0161(12) -0.0028(9) -0.0008(9) -0.0029(9)
C00A 0.0192(12) 0.0190(12) 0.0163(12) -0.0038(10) -0.0075(9) 0.0043(10)
C00B 0.0202(12) 0.0180(12) 0.0144(11) -0.0057(9) -0.0046(9) -0.0026(10)
C00C 0.0218(12) 0.0162(12) 0.0157(12) -0.0015(9) -0.0073(10) 0.0002(10)
C00D 0.0232(12) 0.0088(11) 0.0163(12) 0.0005(9) -0.0043(10) 0.0016(9)
C00E 0.0211(12) 0.0166(12) 0.0172(12) -0.0022(9) 0.0027(10) -0.0045(10)
C00F 0.0227(12) 0.0175(12) 0.0141(11) -0.0056(9) -0.0037(9) -0.0012(10)
C00G 0.0213(12) 0.0191(12) 0.0164(12) -0.0076(10) -0.0061(9) -0.0005(10)
C00H 0.0209(12) 0.0166(12) 0.0153(12) -0.0032(9) -0.0006(9) -0.0045(10)
C00I 0.0223(12) 0.0156(12) 0.0147(11) -0.0006(9) -0.0056(9) 0.0012(9)
C00J 0.0244(13) 0.0186(12) 0.0150(12) -0.0047(10) -0.0050(10) 0.0010(10)
C00K 0.0211(12) 0.0190(12) 0.0156(12) -0.0056(10) -0.0057(10) 0.0006(10)
C00L 0.0247(12) 0.0114(11) 0.0151(12) -0.0036(9) -0.0023(10) -0.0035(9)
C00M 0.0171(11) 0.0196(12) 0.0178(12) -0.0035(10) 0.0019(9) -0.0038(10)
C00N 0.0182(12) 0.0175(12) 0.0186(12) -0.0044(9) -0.0004(9) -0.0010(9)
C00O 0.0208(12) 0.0214(13) 0.0165(12) -0.0056(10) -0.0015(9) -0.0006(10)
C00P 0.0207(12) 0.0150(12) 0.0223(13) -0.0047(10) -0.0036(10) -0.0040(10)
C00Q 0.0195(12) 0.0198(12) 0.0197(12) -0.0040(10) -0.0058(10) 0.0027(10)
C00R 0.0203(12) 0.0164(12) 0.0188(12) -0.0043(10) -0.0040(10) 0.0023(9)
C00S 0.0223(12) 0.0197(12) 0.0161(12) -0.0017(10) -0.0079(10) -0.0014(10)
C00T 0.0230(12) 0.0182(12) 0.0168(12) -0.0047(9) 0.0001(10) -0.0022(10)
C00U 0.0165(12) 0.0221(13) 0.0207(13) -0.0057(10) -0.0038(10) 0.0021(10)
C00V 0.0243(13) 0.0164(12) 0.0176(12) -0.0014(10) -0.0051(10) 0.0019(10)
C00W 0.0206(12) 0.0207(12) 0.0165(12) -0.0055(10) -0.0078(10) 0.0016(10)
C00X 0.0180(12) 0.0157(12) 0.0219(13) -0.0055(10) 0.0012(10) -0.0013(9)
C00Y 0.0203(12) 0.0216(12) 0.0159(12) -0.0052(10) 0.0010(9) -0.0005(10)
C00Z 0.0216(12) 0.0198(12) 0.0134(11) -0.0025(9) -0.0051(9) 0.0018(10)
C010 0.0160(11) 0.0158(12) 0.0195(12) -0.0020(9) 0.0006(9) -0.0038(9)
C011 0.0287(13) 0.0202(13) 0.0139(12) -0.0029(10) -0.0004(10) -0.0005(10)
C012 0.0184(12) 0.0153(11) 0.0180(12) -0.0020(9) -0.0019(9) 0.0045(9)
C013 0.0294(14) 0.0177(12) 0.0198(13) -0.0010(10) -0.0069(10) -0.0046(10)
C014 0.0192(12) 0.0220(13) 0.0201(12) -0.0040(10) -0.0040(10) 0.0032(10)
C015 0.0187(12) 0.0211(13) 0.0185(12) -0.0064(10) -0.0061(10) -0.0004(10)
C016 0.0241(13) 0.0183(12) 0.0159(12) -0.0042(10) 0.0025(10) -0.0021(10)
C017 0.0251(13) 0.0177(12) 0.0155(12) -0.0014(9) -0.0001(10) 0.0002(10)
C018 0.0255(13) 0.0182(12) 0.0120(11) -0.0047(9) 0.0004(9) 0.0009(10)
C019 0.0212(12) 0.0217(13) 0.0177(12) -0.0054(10) -0.0004(10) -0.0015(10)
C01A 0.0215(12) 0.0206(12) 0.0192(12) -0.0079(10) -0.0028(10) -0.0022(10)
C01B 0.0211(12) 0.0204(13) 0.0225(13) -0.0058(10) 0.0019(10) -0.0011(10)
C01C 0.0262(13) 0.0172(12) 0.0182(12) -0.0012(10) -0.0029(10) -0.0026(10)
C01D 0.0207(12) 0.0184(12) 0.0153(12) -0.0039(9) -0.0008(9) 0.0011(10)
C01E 0.0210(12) 0.0146(11) 0.0189(12) -0.0024(9) -0.0022(10) 0.0001(9)
C01F 0.0222(12) 0.0212(13) 0.0180(12) -0.0048(10) -0.0072(10) -0.0042(10)
C01G 0.0199(12) 0.0194(12) 0.0186(12) -0.0021(10) 0.0005(10) -0.0040(10)
C01H 0.0284(13) 0.0198(12) 0.0154(12) -0.0026(10) -0.0015(10) 0.0003(10)
C01I 0.0152(11) 0.0185(12) 0.0207(13) -0.0059(10) -0.0011(9) 0.0037(9)
C01J 0.0184(12) 0.0204(12) 0.0212(13) -0.0053(10) 0.0000(10) -0.0039(10)
C01K 0.0208(12) 0.0208(12) 0.0166(12) -0.0019(10) 0.0000(10) -0.0059(10)
C01L 0.0221(12) 0.0173(12) 0.0171(12) -0.0001(9) -0.0005(10) -0.0032(10)
C01M 0.0242(13) 0.0180(12) 0.0203(13) -0.0045(10) -0.0041(10) 0.0053(10)
C01N 0.0211(12) 0.0192(12) 0.0169(12) -0.0037(10) -0.0026(10) 0.0026(10)
C01O 0.0218(12) 0.0167(12) 0.0194(12) -0.0056(10) 0.0007(10) 0.0005(10)
C01P 0.0200(12) 0.0244(13) 0.0164(12) -0.0044(10) 0.0002(9) -0.0027(10)
C01Q 0.0210(12) 0.0192(12) 0.0194(12) -0.0065(10) -0.0067(10) 0.0004(10)
C01R 0.0227(13) 0.0223(13) 0.0217(13) -0.0062(10) -0.0012(10) -0.0085(10)
C01S 0.0263(13) 0.0185(12) 0.0199(13) -0.0053(10) -0.0010(10) -0.0023(10)
C01T 0.0218(12) 0.0174(12) 0.0175(12) -0.0028(9) -0.0043(10) -0.0013(10)
C01U 0.0261(13) 0.0229(13) 0.0155(12) -0.0064(10) -0.0011(10) -0.0011(10)
C01V 0.0258(13) 0.0196(13) 0.0210(13) -0.0077(10) -0.0076(10) -0.0007(10)
C01W 0.0250(13) 0.0183(12) 0.0163(12) -0.0021(10) -0.0022(10) 0.0043(10)
C01X 0.0269(13) 0.0193(12) 0.0149(12) -0.0022(10) -0.0047(10) 0.0020(10)
C01Y 0.0232(12) 0.0170(12) 0.0165(12) -0.0024(9) 0.0020(10) -0.0036(10)
C01Z 0.0240(13) 0.0204(13) 0.0148(12) -0.0046(10) 0.0014(10) -0.0022(10)
C020 0.0204(12) 0.0228(13) 0.0167(12) -0.0033(10) -0.0022(10) -0.0035(10)
C021 0.0236(13) 0.0199(12) 0.0199(12) -0.0053(10) -0.0005(10) -0.0036(10)
C022 0.0243(13) 0.0166(12) 0.0186(12) -0.0019(10) -0.0024(10) -0.0029(10)
C023 0.0248(13) 0.0176(12) 0.0189(12) -0.0015(10) -0.0022(10) -0.0052(10)
C024 0.0289(14) 0.0193(12) 0.0171(12) -0.0027(10) -0.0026(10) -0.0007(10)
C025 0.0262(13) 0.0227(13) 0.0146(12) -0.0024(10) -0.0001(10) 0.0027(10)
C026 0.0219(12) 0.0218(13) 0.0195(12) -0.0036(10) -0.0073(10) -0.0004(10)
C027 0.0241(13) 0.0198(12) 0.0161(12) -0.0015(10) -0.0009(10) 0.0012(10)
C028 0.0200(13) 0.0271(14) 0.0296(14) -0.0108(11) -0.0077(11) 0.0040(11)
C029 0.0173(12) 0.0249(13) 0.0216(13) -0.0055(10) -0.0031(10) 0.0004(10)
C02A 0.0332(14) 0.0191(13) 0.0186(13) -0.0070(10) -0.0053(11) -0.0006(11)
C02B 0.0185(12) 0.0197(12) 0.0213(13) -0.0056(10) 0.0018(10) -0.0025(10)
C02C 0.0229(12) 0.0176(12) 0.0179(12) -0.0041(10) -0.0079(10) 0.0001(10)
C02D 0.0172(12) 0.0204(12) 0.0185(12) -0.0044(10) -0.0015(9) -0.0013(10)
C02E 0.0217(13) 0.0208(13) 0.0259(14) -0.0059(11) 0.0002(10) -0.0001(10)
C02F 0.0244(13) 0.0239(13) 0.0219(13) -0.0079(10) -0.0022(10) -0.0091(11)
C02G 0.0309(14) 0.0225(13) 0.0180(13) -0.0064(10) -0.0041(11) 0.0077(11)
C02H 0.0271(13) 0.0193(12) 0.0172(12) -0.0021(10) -0.0027(10) 0.0014(10)
C02I 0.0216(12) 0.0123(11) 0.0178(12) -0.0028(9) -0.0010(10) -0.0043(9)
C02J 0.0234(13) 0.0218(13) 0.0176(12) -0.0046(10) -0.0066(10) -0.0010(10)
C02K 0.0217(12) 0.0198(12) 0.0228(13) -0.0055(10) 0.0032(10) -0.0056(10)
C02L 0.0213(12) 0.0149(12) 0.0187(12) -0.0034(9) -0.0003(10) -0.0046(9)
C02M 0.0194(12) 0.0258(13) 0.0258(13) -0.0099(11) -0.0002(10) 0.0002(10)
C02N 0.0210(12) 0.0229(13) 0.0138(12) -0.0035(10) -0.0016(9) 0.0032(10)
C02O 0.0263(13) 0.0172(12) 0.0191(12) -0.0016(10) -0.0018(10) -0.0070(10)
C02P 0.0280(13) 0.0160(12) 0.0179(12) -0.0032(10) -0.0055(10) 0.0025(10)
C02Q 0.0214(12) 0.0187(12) 0.0228(13) -0.0056(10) -0.0076(10) -0.0015(10)
C02R 0.0222(13) 0.0232(13) 0.0234(13) -0.0044(10) -0.0018(10) -0.0060(10)
C02S 0.0281(13) 0.0205(13) 0.0171(12) -0.0042(10) -0.0031(10) -0.0039(10)
C02T 0.0268(13) 0.0199(12) 0.0171(12) -0.0045(10) -0.0046(10) -0.0017(10)
C02U 0.0204(13) 0.0235(13) 0.0304(14) -0.0095(11) -0.0020(11) -0.0031(10)
C02V 0.0255(13) 0.0169(12) 0.0195(12) -0.0012(10) -0.0034(10) -0.0030(10)
C02W 0.0224(12) 0.0146(12) 0.0235(13) -0.0025(10) -0.0033(10) 0.0014(10)
C02X 0.0233(12) 0.0183(12) 0.0142(12) -0.0020(9) -0.0069(10) 0.0014(10)
C02Y 0.0248(13) 0.0214(13) 0.0189(12) -0.0039(10) -0.0030(10) 0.0017(10)
C02Z 0.0235(13) 0.0227(13) 0.0253(13) -0.0041(10) -0.0062(10) 0.0010(10)
C030 0.0294(14) 0.0215(13) 0.0212(13) -0.0004(10) -0.0082(11) -0.0028(11)
C031 0.0202(12) 0.0251(13) 0.0205(13) -0.0050(10) 0.0023(10) -0.0051(10)
C032 0.0223(13) 0.0192(13) 0.0290(14) -0.0036(10) -0.0077(11) -0.0028(10)
C033 0.0213(12) 0.0164(12) 0.0209(13) -0.0017(10) -0.0026(10) -0.0002(10)
C034 0.0245(13) 0.0191(12) 0.0167(12) -0.0015(10) -0.0027(10) 0.0018(10)
C035 0.0253(13) 0.0300(14) 0.0255(14) -0.0135(11) -0.0090(11) 0.0045(11)
C036 0.0308(14) 0.0174(12) 0.0195(13) -0.0013(10) -0.0039(10) -0.0069(10)
C037 0.0185(12) 0.0234(13) 0.0280(14) -0.0065(11) -0.0080(10) 0.0005(10)
C038 0.0207(13) 0.0335(15) 0.0230(13) -0.0049(11) -0.0047(10) -0.0042(11)
C039 0.0245(13) 0.0343(15) 0.0196(13) -0.0036(11) -0.0048(10) -0.0054(11)
C03A 0.0272(13) 0.0208(13) 0.0240(13) -0.0050(10) -0.0080(11) -0.0030(10)
C03B 0.0336(14) 0.0188(13) 0.0198(13) -0.0030(10) -0.0061(11) -0.0061(11)
C03C 0.0225(13) 0.0223(13) 0.0219(13) -0.0010(10) -0.0018(10) -0.0021(10)
C03D 0.0258(13) 0.0234(13) 0.0158(12) -0.0061(10) -0.0045(10) -0.0021(10)
C03E 0.0284(13) 0.0162(12) 0.0240(13) -0.0046(10) -0.0019(11) -0.0049(10)
C03F 0.0214(13) 0.0194(13) 0.0311(14) -0.0029(11) -0.0016(11) -0.0036(10)
C03G 0.0245(13) 0.0240(13) 0.0224(13) -0.0051(10) -0.0038(10) -0.0084(11)
C03H 0.0215(12) 0.0241(13) 0.0237(13) -0.0067(11) -0.0005(10) -0.0059(10)
C03I 0.0172(12) 0.0241(14) 0.0332(15) -0.0075(11) 0.0005(11) -0.0004(10)
C03J 0.0253(13) 0.0165(12) 0.0234(13) -0.0073(10) -0.0003(10) 0.0005(10)
C03K 0.0255(13) 0.0255(13) 0.0230(13) -0.0055(11) -0.0080(11) -0.0054(11)
C03N 0.063(2) 0.055(2) 0.050(2) -0.0159(18) -0.0285(19) 0.0071(18)
C03O 0.064(3) 0.063(3) 0.063(3) 0.005(2) -0.020(2) -0.009(2)
C03P 0.085(3) 0.068(3) 0.045(2) -0.001(2) 0.000(2) -0.012(2)

loop_
_atom_type_symbol
_atom_type_description
_atom_type_scat_dispersion_real
_atom_type_scat_dispersion_imag
_atom_type_scat_source
C C 0.0181 0.0091 'International Tables Vol C Tables 4.2.6.8 and 6.1.1.4'
H H 0.0000 0.0000 'International Tables Vol C Tables 4.2.6.8 and 6.1.1.4'
S S 0.3331 0.5567 'International Tables Vol C Tables 4.2.6.8 and 6.1.1.4'

loop_
_geom_angle_atom_site_label_1
_geom_angle_atom_site_label_2
_geom_angle_atom_site_label_3
_geom_angle
_geom_angle_site_symmetry_1
_geom_angle_site_symmetry_3
_geom_angle_publ_flag
C00N C009 C00D 117.0(2) . . ?
C00N C009 C01E 117.8(2) . . ?
C01E C009 C00D 124.7(2) . . ?
C00C C00A C00I 122.3(2) . . ?
C02M C00A C00C 116.8(2) . . ?
C02M C00A C00I 120.0(2) . . ?
C017 C00B C00G 122.7(2) . . ?
C017 C00B C01J 116.2(2) . . ?
C01J C00B C00G 120.6(2) . . ?
C00A C00C H00C 119.5 . . ?
C00Z C00C C00A 121.0(2) . . ?
C00Z C00C H00C 119.5 . . ?
C012 C00D C009 122.0(2) . . ?
C01T C00D C009 120.4(2) . . ?
C01T C00D C012 116.9(2) . . ?
C01H C00E C01Y 123.4(2) . . ?
C028 C00E C01H 116.3(2) . . ?
C028 C00E C01Y 119.7(2) . . ?
C00Y C00F C00H 121.1(2) . . ?
C022 C00F C00H 120.8(2) . . ?
C022 C00F C00Y 117.2(2) . . ?
C019 C00G C00B 122.1(2) . . ?
C03F C00G C00B 121.7(2) . . ?
C03F C00G C019 115.8(2) . . ?
C00N C00H C00F 116.3(2) . . ?
C00T C00H C00F 124.8(2) . . ?
C00T C00H C00N 118.5(2) . . ?
C00Q C00I C00A 123.5(2) . . ?
C01D C00I C00A 118.7(2) . . ?
C01D C00I C00Q 116.8(2) . . ?
C00R C00J C018 118.0(2) . . ?
C00R C00J C025 118.5(2) . . ?
C025 C00J C018 123.1(2) . . ?
C00R C00K C00L 116.8(2) . . ?
C02P C00K C00L 124.2(2) . . ?
C02P C00K C00R 118.4(2) . . ?
C01M C00L C00K 120.3(2) . . ?
C01M C00L C02J 117.6(2) . . ?
C02J C00L C00K 121.4(2) . . ?
C00X C00M C01I 115.3(2) . . ?
C00X C00M C033 118.2(2) . . ?
C033 C00M C01I 126.5(2) . . ?
C009 C00N C00H 122.5(2) . . ?
C009 C00N H00N 118.7 . . ?
C00H C00N H00N 118.7 . . ?
C018 C00O H00O 119.7 . . ?
C01N C00O H00O 119.7 . . ?
C01N C00O C018 120.7(2) . . ?
C01A C00P C010 124.2(2) . 2_757 ?
C03C C00P C010 117.8(2) . 2_757 ?
C03C C00P C01A 117.8(2) . . ?
C00I C00Q H00Q 119.3 . . ?
C012 C00Q C00I 121.3(2) . . ?
C012 C00Q H00Q 119.3 . . ?
C00J C00R C00K 121.8(2) . . ?
C00J C00R H00R 119.1 . . ?
C00K C00R H00R 119.1 . . ?
C01Q C00S C02D 115.9(2) . . ?
C01Q C00S C03D 118.3(2) . . ?
C03D C00S C02D 125.4(2) . . ?
C00H C00T H00T 120.1 . . ?
C00H C00T C01O 119.7(2) . . ?
C01O C00T H00T 120.1 . . ?
C034 C00U C00V 124.8(2) . . ?
C03H C00U C00V 116.8(2) . . ?
C03H C00U C034 117.5(2) . . ?
C014 C00V C00U 120.9(2) . . ?
C01C C00V C00U 120.5(2) . . ?
C01C C00V C014 117.1(2) . . ?
C00Z C00W C015 121.7(2) . 2_675 ?
C00Z C00W C02U 116.2(2) . . ?
C02U C00W C015 121.4(2) . 2_675 ?
C00M C00X H00X 118.4 . . ?
C00M C00X C010 123.2(2) . . ?
C010 C00X H00X 118.4 . . ?
C00F C00Y H00Y 119.5 . . ?
C017 C00Y C00F 120.9(2) . . ?
C017 C00Y H00Y 119.5 . . ?
C00C C00Z C00W 121.8(2) . . ?
C00C C00Z H00Z 119.1 . . ?
C00W C00Z H00Z 119.1 . . ?
C00X C010 C00P 117.2(2) . 2_757 ?
C021 C010 C00P 125.3(2) . 2_757 ?
C021 C010 C00X 117.6(2) . . ?
C01U C011 H011 119.4 . . ?
C01U C011 C02B 121.2(2) . . ?
C02B C011 H011 119.4 . . ?
C00D C012 H012 119.4 . . ?
C00Q C012 C00D 121.2(2) . . ?
C00Q C012 H012 119.4 . . ?
C023 C013 H013 119.1 . . ?
C02V C013 H013 119.1 . . ?
C02V C013 C023 121.7(2) . . ?
C00V C014 H014 119.4 . . ?
C026 C014 C00V 121.2(2) . . ?
C026 C014 H014 119.4 . . ?
C01S C015 C00W 121.9(2) . 2_675 ?
C03I C015 C00W 121.3(2) . 2_675 ?
C03I C015 C01S 116.1(2) . . ?
C01B C016 C02B 120.4(2) . . ?
C02S C016 C01B 117.5(2) . . ?
C02S C016 C02B 120.9(2) . . ?
C00B C017 H017 119.1 . . ?
C00Y C017 C00B 121.8(2) . . ?
C00Y C017 H017 119.1 . . ?
C00O C018 C00J 121.2(2) . . ?
C00O C018 C02N 117.9(2) . . ?
C02N C018 C00J 120.3(2) . . ?
C00G C019 H019 119.1 . . ?
C01S C019 C00G 121.9(2) . . ?
C01S C019 H019 119.1 . . ?
C00P C01A H01A 119.6 . . ?
C02T C01A C00P 120.8(2) . . ?
C02T C01A H01A 119.6 . . ?
C016 C01B H01B 119.4 . . ?
C02K C01B C016 121.3(2) . . ?
C02K C01B H01B 119.4 . . ?
C00V C01C H01C 119.5 . . ?
C027 C01C C00V 121.0(2) . . ?
C027 C01C H01C 119.5 . . ?
C00I C01D H01D 119.3 . . ?
C01T C01D C00I 121.4(2) . . ?
C01T C01D H01D 119.3 . . ?
C009 C01E H01E 119.9 . . ?
C01O C01E C009 120.3(2) . . ?
C01O C01E H01E 119.9 . . ?
C01Q C01F C02F 116.1(2) . . ?
C03B C01F C01Q 117.8(2) . . ?
C03B C01F C02F 125.9(2) . . ?
C020 C01G C01Z 123.2(2) . . ?
C020 C01G C02Z 117.1(2) . . ?
C02Z C01G C01Z 118.9(2) . . ?
C00E C01H H01H 119.3 . . ?
C01W C01H C00E 121.3(2) . . ?
C01W C01H H01H 119.3 . . ?
C02W C01I C00M 124.7(2) . . ?
C031 C01I C00M 117.1(2) . . ?
C031 C01I C02W 117.6(2) . . ?
C00B C01J H01J 119.1 . . ?
C022 C01J C00B 121.7(2) . . ?
C022 C01J H01J 119.1 . . ?
C01L C01K C023 122.3(2) . . ?
C03K C01K C01L 117.1(2) . . ?
C03K C01K C023 120.1(2) . . ?
C01K C01L H01L 119.3 . . ?
C020 C01L C01K 121.5(2) . . ?
C020 C01L H01L 119.3 . . ?
C00L C01M H01M 119.6 . . ?
C00L C01M C01X 120.9(2) . . ?
C01X C01M H01M 119.6 . . ?
C00O C01N H01N 119.4 . . ?
C00O C01N C01Z 121.1(2) . . ?
C01Z C01N H01N 119.4 . . ?
C00T C01O H01O 119.5 . . ?
C01E C01O C00T 121.1(2) . . ?
C01E C01O H01O 119.5 . . ?
C01Z C01P H01P 119.5 . . ?
C02N C01P H01P 119.5 . . ?
C02N C01P C01Z 121.0(2) . . ?
C00S C01Q C01F 122.7(2) . . ?
C00S C01Q H01Q 118.7 . . ?
C01F C01Q H01Q 118.7 . . ?
C036 C01R C02O 124.2(2) . . ?
C036 C01R C038 117.5(2) . . ?
C038 C01R C02O 117.6(2) . . ?
C015 C01S H01S 119.2 . . ?
C019 C01S C015 121.6(2) . . ?
C019 C01S H01S 119.2 . . ?
C00D C01T H01T 119.2 . . ?
C01D C01T C00D 121.5(2) . . ?
C01D C01T H01T 119.2 . . ?
C011 C01U H01U 119.7 . . ?
C011 C01U C02D 120.6(2) . . ?
C02D C01U H01U 119.7 . . ?
C02Y C01V C02Q 122.7(2) . . ?
C032 C01V C02Q 119.4(2) . . ?
C032 C01V C02Y 117.3(2) . . ?
C01H C01W H01W 118.9 . . ?
C01H C01W C02L 122.2(2) . . ?
C02L C01W H01W 118.9 . . ?
C01M C01X H01X 119.2 . . ?
C02I C01X C01M 121.6(2) . . ?
C02I C01X H01X 119.2 . . ?
C02H C01Y C00E 121.1(2) . . ?
C02H C01Y C02K 117.0(2) . . ?
C02K C01Y C00E 121.1(2) . . ?
C01N C01Z C01G 120.1(2) . . ?
C01P C01Z C01G 121.6(2) . . ?
C01P C01Z C01N 117.4(2) . . ?
C01G C020 H020 119.5 . . ?
C01L C020 C01G 120.9(2) . . ?
C01L C020 H020 119.5 . . ?
C010 C021 H021 120.0 . . ?
C03J C021 C010 120.1(2) . . ?
C03J C021 H021 120.0 . . ?
C00F C022 H022 119.2 . . ?
C01J C022 C00F 121.5(2) . . ?
C01J C022 H022 119.2 . . ?
C013 C023 C01K 121.4(2) . . ?
C013 C023 C02R 116.7(2) . . ?
C02R C023 C01K 121.3(2) . . ?
C02C C024 H024 119.3 . . ?
C02Y C024 H024 119.3 . . ?
C02Y C024 C02C 121.5(2) . . ?
C00J C025 H025 119.9 . . ?
C02G C025 C00J 120.2(2) . . ?
C02G C025 H025 119.9 . . ?
C014 C026 H026 119.4 . . ?
C014 C026 C02X 121.3(2) . . ?
C02X C026 H026 119.4 . . ?
C01C C027 H027 119.3 . . ?
C01C C027 C02X 121.3(2) . . ?
C02X C027 H027 119.3 . . ?
C00E C028 H028 119.1 . . ?
C035 C028 C00E 121.8(2) . . ?
C035 C028 H028 119.1 . . ?
C02I C029 H029 119.4 . . ?
C02J C029 H029 119.4 . . ?
C02J C029 C02I 121.1(2) . . ?
C03B C02A H02A 119.3 . . ?
C03D C02A H02A 119.3 . . ?
C03D C02A C03B 121.4(2) . . ?
C011 C02B C016 125.2(2) . . ?
C03A C02B C011 117.6(2) . . ?
C03A C02B C016 116.7(2) . . ?
C024 C02C C02X 123.7(2) . . ?
C024 C02C C037 116.8(2) . . ?
C037 C02C C02X 118.6(2) . . ?
C01U C02D C00S 124.9(2) . . ?
C01U C02D C030 117.9(2) . . ?
C030 C02D C00S 116.8(2) . . ?
C02Q C02E H02E 119.3 . . ?
C03C C02E H02E 119.3 . . ?
C03C C02E C02Q 121.5(2) . . ?
C039 C02F C01F 119.1(2) . . ?
C039 C02F C03E 117.7(2) . . ?
C03E C02F C01F 122.4(2) . . ?
C025 C02G H02G 119.6 . . ?
C025 C02G C02P 120.8(2) . . ?
C02P C02G H02G 119.6 . . ?
C01Y C02H H02H 119.4 . . ?
C02S C02H C01Y 121.1(2) . . ?
C02S C02H H02H 119.4 . . ?
C01X C02I C029 116.5(2) . . ?
C01X C02I C02L 121.9(2) . . ?
C029 C02I C02L 120.8(2) . . ?
C00L C02J H02J 119.2 . . ?
C029 C02J C00L 121.5(2) . . ?
C029 C02J H02J 119.2 . . ?
C01B C02K C01Y 121.2(2) . . ?
C01B C02K H02K 119.4 . . ?
C01Y C02K H02K 119.4 . . ?
C01W C02L C02I 122.4(2) . . ?
C035 C02L C01W 115.7(2) . . ?
C035 C02L C02I 120.9(2) . . ?
C00A C02M H02M 119.2 . . ?
C02U C02M C00A 121.6(2) . . ?
C02U C02M H02M 119.2 . . ?
C018 C02N H02N 119.5 . . ?
C01P C02N C018 121.0(2) . . ?
C01P C02N H02N 119.5 . . ?
C02V C02O C01R 120.2(2) . . ?
C03G C02O C01R 121.5(2) . . ?
C03G C02O C02V 117.0(2) . . ?
C00K C02P H02P 120.0 . . ?
C02G C02P C00K 120.0(2) . . ?
C02G C02P H02P 120.0 . . ?
C02E C02Q C01V 116.6(2) . . ?
C02T C02Q C01V 125.9(2) . . ?
C02T C02Q C02E 117.3(2) . . ?
C023 C02R H02R 119.4 . . ?
C03G C02R C023 121.2(2) . . ?
C03G C02R H02R 119.4 . . ?
C016 C02S C02H 120.9(2) . . ?
C016 C02S H02S 119.6 . . ?
C02H C02S H02S 119.6 . . ?
C01A C02T C02Q 121.3(2) . . ?
C01A C02T H02T 119.3 . . ?
C02Q C02T H02T 119.3 . . ?
C00W C02U H02U 119.3 . . ?
C02M C02U C00W 121.5(2) . . ?
C02M C02U H02U 119.3 . . ?
C013 C02V C02O 120.7(2) . . ?
C013 C02V H02V 119.6 . . ?
C02O C02V H02V 119.6 . . ?
C01I C02W H02W 119.7 . . ?
C034 C02W C01I 120.6(2) . . ?
C034 C02W H02W 119.7 . . ?
C026 C02X C02C 121.5(2) . . ?
C027 C02X C026 116.8(2) . . ?
C027 C02X C02C 120.7(2) . . ?
C01V C02Y H02Y 119.7 . . ?
C024 C02Y C01V 120.6(2) . . ?
C024 C02Y H02Y 119.7 . . ?
C01G C02Z H02Z 119.2 . . ?
C03K C02Z C01G 121.6(2) . . ?
C03K C02Z H02Z 119.2 . . ?
C02D C030 H030 119.3 . . ?
C03A C030 C02D 121.3(2) . . ?
C03A C030 H030 119.3 . . ?
C01I C031 H031 119.2 . . ?
C03H C031 C01I 121.6(2) . . ?
C03H C031 H031 119.2 . . ?
C01V C032 H032 119.3 . . ?
C037 C032 C01V 121.4(2) . . ?
C037 C032 H032 119.3 . . ?
C00M C033 H033 120.2 . . ?
C03J C033 C00M 119.6(2) . . ?
C03J C033 H033 120.2 . . ?
C00U C034 H034 119.4 . . ?
C02W C034 C00U 121.2(2) . . ?
C02W C034 H034 119.4 . . ?
C028 C035 C02L 122.0(2) . . ?
C028 C035 H035 119.0 . . ?
C02L C035 H035 119.0 . . ?
C01R C036 H036 119.5 . . ?
C03E C036 C01R 121.0(2) . . ?
C03E C036 H036 119.5 . . ?
C02C C037 H037 119.2 . . ?
C032 C037 C02C 121.5(2) . . ?
C032 C037 H037 119.2 . . ?
C01R C038 H038 119.6 . . ?
C039 C038 C01R 120.9(3) . . ?
C039 C038 H038 119.6 . . ?
C02F C039 H039 119.3 . . ?
C038 C039 C02F 121.4(2) . . ?
C038 C039 H039 119.3 . . ?
C02B C03A H03A 119.5 . . ?
C030 C03A C02B 121.1(2) . . ?
C030 C03A H03A 119.5 . . ?
C01F C03B C02A 120.2(2) . . ?
C01F C03B H03B 119.9 . . ?
C02A C03B H03B 119.9 . . ?
C00P C03C H03C 119.4 . . ?
C02E C03C C00P 121.3(2) . . ?
C02E C03C H03C 119.4 . . ?
C00S C03D H03D 120.2 . . ?
C02A C03D C00S 119.5(2) . . ?
C02A C03D H03D 120.2 . . ?
C02F C03E H03E 119.6 . . ?
C036 C03E C02F 120.8(2) . . ?
C036 C03E H03E 119.6 . . ?
C00G C03F H03F 119.1 . . ?
C03I C03F C00G 121.9(2) . . ?
C03I C03F H03F 119.1 . . ?
C02O C03G H03G 119.3 . . ?
C02R C03G C02O 121.4(2) . . ?
C02R C03G H03G 119.3 . . ?
C00U C03H H03H 119.5 . . ?
C031 C03H C00U 121.0(2) . . ?
C031 C03H H03H 119.5 . . ?
C015 C03I H03I 119.0 . . ?
C03F C03I C015 122.0(2) . . ?
C03F C03I H03I 119.0 . . ?
C021 C03J C033 121.3(2) . . ?
C021 C03J H03J 119.3 . . ?
C033 C03J H03J 119.3 . . ?
C01K C03K H03K 119.3 . . ?
C02Z C03K C01K 121.5(2) . . ?
C02Z C03K H03K 119.3 . . ?
S004 C03N S002 176.9(3) . . ?
S003 C03O S005 179.4(4) . . ?
S001 C03P S007 176.2(3) . . ?

loop_
_geom_bond_atom_site_label_1
_geom_bond_atom_site_label_2
_geom_bond_distance
_geom_bond_site_symmetry_2
_geom_bond_publ_flag
S001 C03P 1.509(5) . ?
S002 C03N 1.526(5) . ?
S003 C03O 1.527(5) . ?
S004 C03N 1.505(5) . ?
S005 C03O 1.543(5) . ?
S007 C03P 1.560(5) . ?
C009 C00D 1.483(3) . ?
C009 C00N 1.395(3) . ?
C009 C01E 1.399(3) . ?
C00A C00C 1.402(3) . ?
C00A C00I 1.481(3) . ?
C00A C02M 1.393(4) . ?
C00B C00G 1.485(3) . ?
C00B C017 1.401(4) . ?
C00B C01J 1.402(3) . ?
C00C H00C 0.9500 . ?
C00C C00Z 1.384(3) . ?
C00D C012 1.406(4) . ?
C00D C01T 1.397(4) . ?
C00E C01H 1.399(4) . ?
C00E C01Y 1.480(3) . ?
C00E C028 1.397(4) . ?
C00F C00H 1.485(3) . ?
C00F C00Y 1.400(3) . ?
C00F C022 1.393(4) . ?
C00G C019 1.401(4) . ?
C00G C03F 1.400(4) . ?
C00H C00N 1.399(3) . ?
C00H C00T 1.392(3) . ?
C00I C00Q 1.404(4) . ?
C00I C01D 1.403(4) . ?
C00J C00R 1.390(4) . ?
C00J C018 1.487(3) . ?
C00J C025 1.397(4) . ?
C00K C00L 1.491(3) . ?
C00K C00R 1.400(3) . ?
C00K C02P 1.395(3) . ?
C00L C01M 1.385(3) . ?
C00L C02J 1.390(4) . ?
C00M C00X 1.388(3) . ?
C00M C01I 1.488(3) . ?
C00M C033 1.397(4) . ?
C00N H00N 0.9500 . ?
C00O H00O 0.9500 . ?
C00O C018 1.396(4) . ?
C00O C01N 1.388(4) . ?
C00P C010 1.483(3) 2_757 ?
C00P C01A 1.399(4) . ?
C00P C03C 1.398(4) . ?
C00Q H00Q 0.9500 . ?
C00Q C012 1.380(4) . ?
C00R H00R 0.9500 . ?
C00S C01Q 1.394(4) . ?
C00S C02D 1.493(3) . ?
C00S C03D 1.395(4) . ?
C00T H00T 0.9500 . ?
C00T C01O 1.394(4) . ?
C00U C00V 1.486(4) . ?
C00U C034 1.402(4) . ?
C00U C03H 1.399(4) . ?
C00V C014 1.400(4) . ?
C00V C01C 1.395(4) . ?
C00W C00Z 1.398(4) . ?
C00W C015 1.491(3) 2_675 ?
C00W C02U 1.402(4) . ?
C00X H00X 0.9500 . ?
C00X C010 1.399(4) . ?
C00Y H00Y 0.9500 . ?
C00Y C017 1.389(4) . ?
C00Z H00Z 0.9500 . ?
C010 C00P 1.483(3) 2_757 ?
C010 C021 1.396(3) . ?
C011 H011 0.9500 . ?
C011 C01U 1.390(4) . ?
C011 C02B 1.401(4) . ?
C012 H012 0.9500 . ?
C013 H013 0.9500 . ?
C013 C023 1.401(4) . ?
C013 C02V 1.385(4) . ?
C014 H014 0.9500 . ?
C014 C026 1.376(4) . ?
C015 C00W 1.491(3) 2_675 ?
C015 C01S 1.404(4) . ?
C015 C03I 1.390(4) . ?
C016 C01B 1.403(4) . ?
C016 C02B 1.489(3) . ?
C016 C02S 1.394(4) . ?
C017 H017 0.9500 . ?
C018 C02N 1.397(4) . ?
C019 H019 0.9500 . ?
C019 C01S 1.385(4) . ?
C01A H01A 0.9500 . ?
C01A C02T 1.388(4) . ?
C01B H01B 0.9500 . ?
C01B C02K 1.380(4) . ?
C01C H01C 0.9500 . ?
C01C C027 1.384(4) . ?
C01D H01D 0.9500 . ?
C01D C01T 1.376(4) . ?
C01E H01E 0.9500 . ?
C01E C01O 1.390(4) . ?
C01F C01Q 1.400(4) . ?
C01F C02F 1.489(4) . ?
C01F C03B 1.388(4) . ?
C01G C01Z 1.480(4) . ?
C01G C020 1.402(4) . ?
C01G C02Z 1.404(4) . ?
C01H H01H 0.9500 . ?
C01H C01W 1.387(4) . ?
C01I C02W 1.400(4) . ?
C01I C031 1.397(4) . ?
C01J H01J 0.9500 . ?
C01J C022 1.381(4) . ?
C01K C01L 1.401(4) . ?
C01K C023 1.481(4) . ?
C01K C03K 1.398(4) . ?
C01L H01L 0.9500 . ?
C01L C020 1.387(4) . ?
C01M H01M 0.9500 . ?
C01M C01X 1.393(4) . ?
C01N H01N 0.9500 . ?
C01N C01Z 1.399(4) . ?
C01O H01O 0.9500 . ?
C01P H01P 0.9500 . ?
C01P C01Z 1.399(4) . ?
C01P C02N 1.383(4) . ?
C01Q H01Q 0.9500 . ?
C01R C02O 1.483(4) . ?
C01R C036 1.398(4) . ?
C01R C038 1.403(4) . ?
C01S H01S 0.9500 . ?
C01T H01T 0.9500 . ?
C01U H01U 0.9500 . ?
C01U C02D 1.398(4) . ?
C01V C02Q 1.484(3) . ?
C01V C02Y 1.405(4) . ?
C01V C032 1.396(4) . ?
C01W H01W 0.9500 . ?
C01W C02L 1.399(4) . ?
C01X H01X 0.9500 . ?
C01X C02I 1.392(4) . ?
C01Y C02H 1.403(4) . ?
C01Y C02K 1.405(4) . ?
C020 H020 0.9500 . ?
C021 H021 0.9500 . ?
C021 C03J 1.389(4) . ?
C022 H022 0.9500 . ?
C023 C02R 1.403(4) . ?
C024 H024 0.9500 . ?
C024 C02C 1.400(4) . ?
C024 C02Y 1.391(4) . ?
C025 H025 0.9500 . ?
C025 C02G 1.383(4) . ?
C026 H026 0.9500 . ?
C026 C02X 1.403(4) . ?
C027 H027 0.9500 . ?
C027 C02X 1.396(4) . ?
C028 H028 0.9500 . ?
C028 C035 1.382(4) . ?
C029 H029 0.9500 . ?
C029 C02I 1.406(4) . ?
C029 C02J 1.379(4) . ?
C02A H02A 0.9500 . ?
C02A C03B 1.392(4) . ?
C02A C03D 1.387(4) . ?
C02B C03A 1.397(4) . ?
C02C C02X 1.487(3) . ?
C02C C037 1.400(4) . ?
C02D C030 1.401(4) . ?
C02E H02E 0.9500 . ?
C02E C02Q 1.404(4) . ?
C02E C03C 1.373(4) . ?
C02F C039 1.392(4) . ?
C02F C03E 1.400(4) . ?
C02G H02G 0.9500 . ?
C02G C02P 1.389(4) . ?
C02H H02H 0.9500 . ?
C02H C02S 1.396(4) . ?
C02I C02L 1.489(3) . ?
C02J H02J 0.9500 . ?
C02K H02K 0.9500 . ?
C02L C035 1.397(4) . ?
C02M H02M 0.9500 . ?
C02M C02U 1.383(4) . ?
C02N H02N 0.9500 . ?
C02O C02V 1.404(4) . ?
C02O C03G 1.399(4) . ?
C02P H02P 0.9500 . ?
C02Q C02T 1.397(4) . ?
C02R H02R 0.9500 . ?
C02R C03G 1.385(4) . ?
C02S H02S 0.9500 . ?
C02T H02T 0.9500 . ?
C02U H02U 0.9500 . ?
C02V H02V 0.9500 . ?
C02W H02W 0.9500 . ?
C02W C034 1.390(4) . ?
C02Y H02Y 0.9500 . ?
C02Z H02Z 0.9500 . ?
C02Z C03K 1.374(4) . ?
C030 H030 0.9500 . ?
C030 C03A 1.378(4) . ?
C031 H031 0.9500 . ?
C031 C03H 1.376(4) . ?
C032 H032 0.9500 . ?
C032 C037 1.376(4) . ?
C033 H033 0.9500 . ?
C033 C03J 1.394(4) . ?
C034 H034 0.9500 . ?
C035 H035 0.9500 . ?
C036 H036 0.9500 . ?
C036 C03E 1.390(4) . ?
C037 H037 0.9500 . ?
C038 H038 0.9500 . ?
C038 C039 1.381(4) . ?
C039 H039 0.9500 . ?
C03A H03A 0.9500 . ?
C03B H03B 0.9500 . ?
C03C H03C 0.9500 . ?
C03D H03D 0.9500 . ?
C03E H03E 0.9500 . ?
C03F H03F 0.9500 . ?
C03F C03I 1.385(4) . ?
C03G H03G 0.9500 . ?
C03H H03H 0.9500 . ?
C03I H03I 0.9500 . ?
C03J H03J 0.9500 . ?
C03K H03K 0.9500 . ?

loop_
_smtbx_masks_void_nr
_smtbx_masks_void_average_x
_smtbx_masks_void_average_y
_smtbx_masks_void_average_z
_smtbx_masks_void_volume
_smtbx_masks_void_count_electrons
_smtbx_masks_void_content
1 0.500 0.000 1.000 330.0 97.4 ?
2 0.228 0.468 0.810 15.4 0.0 ?
3 0.500 0.500 0.500 135.9 39.8 ?
4 0.204 -0.011 0.672 7.1 -0.0 ?
5 0.772 0.532 0.190 15.4 0.0 ?
6 0.796 0.011 0.328 7.1 -0.0 ?
